data_7006614
loop_
_publ_author_name
'Kays N\'ee Coombs, Deborah L'
'Rossin, Andrea'
'Day, Joanne K.'
'Ooi, Li-Ling'
'Aldridge, Simon'

_publ_section_title
;
 Synthetic and reaction chemistry of heteroatom stabilized boryl and
 cationic borylene complexes.
;
_journal_issue 2
_journal_name_full 'Dalton transactions (Cambridge, England : 2003)'
_journal_page_first 399
_journal_page_last 410
_journal_paper_doi 10.1039/b512275a
_journal_year 2006
_chemical_formula_moiety 'C21 H26 B1 Cl1 Fe1 O3'
_chemical_formula_sum 'C21 H26 B Cl Fe O3'
_chemical_formula_weight 428.53
_chemical_name_common sa0406
_chemical_name_systematic
;
?
;
_space_group_IT_number 2
_symmetry_cell_setting triclinic
_symmetry_space_group_name_Hall '-P 1'
_symmetry_space_group_name_H-M 'P -1'
_atom_sites_solution_hydrogens geom
_atom_sites_solution_primary direct
_atom_sites_solution_secondary difmap
_audit_creation_method SHELXL-97
_cell_angle_alpha 75.677(2)
_cell_angle_beta 89.5730(10)
_cell_angle_gamma 88.4810(10)
_cell_formula_units_Z 2
_cell_length_a 8.3300(3)
_cell_length_b 8.7470(3)
_cell_length_c 14.5400(5)
_cell_measurement_reflns_used 10013
_cell_measurement_temperature 150(2)
_cell_measurement_theta_max 27.485
_cell_measurement_theta_min 2.91
_cell_volume 1026.13(6)
_computing_cell_refinement 'HKL Scalepack (Otwinowski & Minor 1997)'
_computing_data_collection 'Collect (Nonius BV, 1997-2000)'
_computing_data_reduction 'HKL Denzo and Scalepack (Otwinowski & Minor 1997)'
_computing_molecular_graphics 'Ortep-3 for Windows (Farrugia, 1997)'
_computing_publication_material 'WinGX publication routines (Farrugia, 1999)'
_computing_structure_refinement 'SHELXL-97 (Sheldrick, 1997)'
_computing_structure_solution 'Dirdif-99 (Beurskens et al., 1999)'
_diffrn_ambient_temperature 150(2)
_diffrn_measured_fraction_theta_full 0.980
_diffrn_measured_fraction_theta_max 0.980
_diffrn_measurement_device_type KappaCCD
_diffrn_measurement_method CCD
_diffrn_radiation_monochromator graphite
_diffrn_radiation_source 'fine-focus sealed tube'
_diffrn_radiation_type MoK\a
_diffrn_radiation_wavelength 0.71073
_diffrn_reflns_av_R_equivalents 0.0912
_diffrn_reflns_av_sigmaI/netI 0.1109
_diffrn_reflns_limit_h_max 10
_diffrn_reflns_limit_h_min -10
_diffrn_reflns_limit_k_max 11
_diffrn_reflns_limit_k_min -10
_diffrn_reflns_limit_l_max 18
_diffrn_reflns_limit_l_min -18
_diffrn_reflns_number 15859
_diffrn_reflns_theta_full 27.40
_diffrn_reflns_theta_max 27.40
_diffrn_reflns_theta_min 3.10
_exptl_absorpt_coefficient_mu 0.883
_exptl_absorpt_correction_T_max 0.9572
_exptl_absorpt_correction_T_min 0.8432
_exptl_absorpt_correction_type multi-scan
_exptl_absorpt_process_details 'Sortav (Blessing, 1995)'
_exptl_crystal_colour colourless
_exptl_crystal_density_diffrn 1.387
_exptl_crystal_density_method 'not measured'
_exptl_crystal_description plate
_exptl_crystal_F_000 448
_exptl_crystal_size_max 0.20
_exptl_crystal_size_mid 0.20
_exptl_crystal_size_min 0.05
_refine_diff_density_max 0.392
_refine_diff_density_min -0.650
_refine_diff_density_rms 0.101
_refine_ls_extinction_method none
_refine_ls_goodness_of_fit_ref 1.027
_refine_ls_hydrogen_treatment constr
_refine_ls_matrix_type full
_refine_ls_number_parameters 252
_refine_ls_number_reflns 4575
_refine_ls_number_restraints 0
_refine_ls_restrained_S_all 1.027
_refine_ls_R_factor_all 0.1143
_refine_ls_R_factor_gt 0.0548
_refine_ls_shift/su_max 0.001
_refine_ls_shift/su_mean 0.000
_refine_ls_structure_factor_coef Fsqd
_refine_ls_weighting_details 'calc w=1/[\s^2^(Fo^2^)+(0.0370P)^2^+0.6726P] where P=(Fo^2^+2Fc^2^)/3'
_refine_ls_weighting_scheme calc
_refine_ls_wR_factor_gt 0.0987
_refine_ls_wR_factor_ref 0.1185
_reflns_number_gt 2951
_reflns_number_total 4575
_reflns_threshold_expression >2sigma(I)
_cod_data_source_file b512275a.txt
_cod_data_source_block sa0406
_cod_original_formula_sum 'C21 H26 B1 Cl1 Fe1 O3'
_cod_database_code 7006614

loop_
_symmetry_equiv_pos_as_xyz
'x, y, z'
'-x, -y, -z'

loop_
_atom_site_label
_atom_site_type_symbol
_atom_site_fract_x
_atom_site_fract_y
_atom_site_fract_z
_atom_site_U_iso_or_equiv
_atom_site_adp_type
_atom_site_occupancy
_atom_site_symmetry_multiplicity
_atom_site_calc_flag
_atom_site_refinement_flags
_atom_site_disorder_assembly
_atom_site_disorder_group
C1 C 0.3002(4) 0.0659(4) -0.1143(2) 0.0282(8) Uani 1 1 d . . .
C2 C 0.0274(5) 0.2174(4) -0.1034(2) 0.0296(8) Uani 1 1 d . . .
C3 C 0.3938(4) 0.3386(4) -0.2588(2) 0.0238(8) Uani 1 1 d . . .
C4 C 0.3875(4) 0.3920(4) -0.1731(2) 0.0276(8) Uani 1 1 d . . .
C5 C 0.2379(4) 0.4728(4) -0.1718(2) 0.0255(8) Uani 1 1 d . . .
C6 C 0.1509(4) 0.4702(4) -0.2561(2) 0.0244(8) Uani 1 1 d . . .
C7 C 0.2500(4) 0.3887(4) -0.3107(2) 0.0236(8) Uani 1 1 d . . .
C8 C 0.5343(4) 0.2548(4) -0.2924(3) 0.0389(10) Uani 1 1 d . . .
H8A H 0.4948 0.1767 -0.3244 0.058 Uiso 1 1 calc R . .
H8B H 0.6005 0.2014 -0.2379 0.058 Uiso 1 1 calc R . .
H8C H 0.5989 0.3318 -0.3370 0.058 Uiso 1 1 calc R . .
C9 C 0.5196(5) 0.3710(4) -0.1014(3) 0.0424(10) Uani 1 1 d . . .
H9A H 0.5986 0.4534 -0.1227 0.064 Uiso 1 1 calc R . .
H9B H 0.5719 0.2671 -0.0943 0.064 Uiso 1 1 calc R . .
H9C H 0.4747 0.3789 -0.0402 0.064 Uiso 1 1 calc R . .
C10 C 0.1834(5) 0.5560(4) -0.0968(3) 0.0386(10) Uani 1 1 d . . .
H10A H 0.2286 0.5004 -0.0352 0.058 Uiso 1 1 calc R . .
H10B H 0.0659 0.5566 -0.0929 0.058 Uiso 1 1 calc R . .
H10C H 0.2204 0.6649 -0.1138 0.058 Uiso 1 1 calc R . .
C11 C -0.0107(4) 0.5473(4) -0.2850(3) 0.0371(9) Uani 1 1 d . . .
H11A H -0.0762 0.5436 -0.2283 0.056 Uiso 1 1 calc R . .
H11B H -0.0646 0.4909 -0.3260 0.056 Uiso 1 1 calc R . .
H11C H 0.0034 0.6574 -0.3196 0.056 Uiso 1 1 calc R . .
C12 C 0.2210(5) 0.3826(4) -0.4110(2) 0.0342(9) Uani 1 1 d . . .
H12A H 0.2796 0.4669 -0.4541 0.051 Uiso 1 1 calc R . .
H12B H 0.1058 0.3967 -0.4249 0.051 Uiso 1 1 calc R . .
H12C H 0.2586 0.2801 -0.4199 0.051 Uiso 1 1 calc R . .
C13 C -0.1652(4) 0.0089(4) -0.3010(2) 0.0242(8) Uani 1 1 d . . .
C14 C -0.1927(4) 0.0340(4) -0.3975(2) 0.0254(8) Uani 1 1 d . . .
C15 C -0.2992(4) -0.0632(4) -0.4270(2) 0.0261(8) Uani 1 1 d . . .
H15 H -0.3174 -0.0488 -0.4930 0.031 Uiso 1 1 calc R . .
C16 C -0.3806(4) -0.1812(4) -0.3633(2) 0.0260(8) Uani 1 1 d . . .
C17 C -0.3500(4) -0.1996(4) -0.2670(2) 0.0288(8) Uani 1 1 d . . .
H17 H -0.4050 -0.2789 -0.2223 0.035 Uiso 1 1 calc R . .
C18 C -0.2437(4) -0.1079(4) -0.2338(2) 0.0278(8) Uani 1 1 d . . .
C19 C -0.1111(4) 0.1647(4) -0.4681(2) 0.0338(9) Uani 1 1 d . . .
H19A H -0.1502 0.1689 -0.5321 0.051 Uiso 1 1 calc R . .
H19B H 0.0053 0.1444 -0.4656 0.051 Uiso 1 1 calc R . .
H19C H -0.1353 0.2657 -0.4526 0.051 Uiso 1 1 calc R . .
C20 C -0.4952(4) -0.2845(4) -0.3967(3) 0.0359(9) Uani 1 1 d . . .
H20A H -0.5250 -0.2362 -0.4628 0.054 Uiso 1 1 calc R . .
H20B H -0.5917 -0.2969 -0.3569 0.054 Uiso 1 1 calc R . .
H20C H -0.4440 -0.3883 -0.3924 0.054 Uiso 1 1 calc R . .
C21 C -0.2143(5) -0.1292(4) -0.1293(2) 0.0380(9) Uani 1 1 d . . .
H21A H -0.2770 -0.2175 -0.0933 0.057 Uiso 1 1 calc R . .
H21B H -0.2470 -0.0325 -0.1109 0.057 Uiso 1 1 calc R . .
H21C H -0.0998 -0.1516 -0.1158 0.057 Uiso 1 1 calc R . .
O1 O 0.3731(3) -0.0446(3) -0.07491(18) 0.0419(7) Uani 1 1 d . . .
O2 O -0.0847(3) 0.2109(3) -0.05671(18) 0.0448(7) Uani 1 1 d . . .
O3 O -0.0717(3) 0.1139(3) -0.26686(15) 0.0259(5) Uani 1 1 d . . .
B1 B 0.0891(5) 0.1034(4) -0.2477(3) 0.0229(8) Uani 1 1 d . . .
Cl1 Cl 0.19822(10) -0.04688(10) -0.29332(6) 0.0321(2) Uani 1 1 d . . .
Fe1 Fe 0.19767(6) 0.23727(5) -0.17705(3) 0.02159(15) Uani 1 1 d . . .

loop_
_atom_site_aniso_label
_atom_site_aniso_U_11
_atom_site_aniso_U_22
_atom_site_aniso_U_33
_atom_site_aniso_U_23
_atom_site_aniso_U_13
_atom_site_aniso_U_12
C1 0.027(2) 0.033(2) 0.0245(19) -0.0071(16) 0.0007(16) -0.0066(17)
C2 0.033(2) 0.034(2) 0.0237(19) -0.0093(15) -0.0043(17) -0.0024(17)
C3 0.0221(18) 0.0162(17) 0.0297(19) 0.0003(14) 0.0038(15) 0.0029(13)
C4 0.0257(19) 0.0235(19) 0.031(2) -0.0007(15) -0.0034(16) -0.0054(15)
C5 0.030(2) 0.0213(18) 0.0246(19) -0.0048(14) 0.0019(16) -0.0006(15)
C6 0.0233(18) 0.0232(19) 0.0256(18) -0.0045(14) 0.0000(15) 0.0037(14)
C7 0.0260(19) 0.0216(18) 0.0220(18) -0.0026(14) 0.0049(15) -0.0048(14)
C8 0.031(2) 0.030(2) 0.053(2) -0.0058(18) 0.0105(19) 0.0038(17)
C9 0.037(2) 0.038(2) 0.047(2) 0.0004(18) -0.015(2) -0.0085(18)
C10 0.054(3) 0.032(2) 0.033(2) -0.0142(17) 0.0056(19) 0.0005(19)
C11 0.027(2) 0.037(2) 0.044(2) -0.0048(18) -0.0035(18) 0.0061(17)
C12 0.047(2) 0.031(2) 0.0228(19) -0.0035(15) 0.0039(18) -0.0055(17)
C13 0.0171(17) 0.0252(19) 0.031(2) -0.0079(15) -0.0033(15) 0.0006(14)
C14 0.0205(18) 0.029(2) 0.0270(19) -0.0076(15) -0.0002(15) -0.0007(15)
C15 0.0227(19) 0.033(2) 0.0235(18) -0.0093(15) -0.0016(15) 0.0025(15)
C16 0.0223(18) 0.0229(19) 0.033(2) -0.0077(15) -0.0003(16) 0.0013(14)
C17 0.028(2) 0.0222(19) 0.032(2) -0.0005(15) 0.0043(17) 0.0008(15)
C18 0.0244(19) 0.027(2) 0.030(2) -0.0041(15) 0.0025(16) 0.0074(15)
C19 0.032(2) 0.039(2) 0.031(2) -0.0077(16) -0.0016(17) -0.0072(17)
C20 0.030(2) 0.036(2) 0.043(2) -0.0105(17) 0.0021(18) -0.0057(17)
C21 0.042(2) 0.039(2) 0.029(2) -0.0021(17) -0.0030(18) 0.0025(18)
O1 0.0443(17) 0.0335(16) 0.0413(16) 0.0031(12) -0.0086(14) 0.0050(13)
O2 0.0320(16) 0.0657(19) 0.0413(16) -0.0218(14) 0.0160(14) -0.0072(14)
O3 0.0234(13) 0.0281(13) 0.0287(13) -0.0121(10) -0.0041(11) 0.0018(10)
B1 0.024(2) 0.022(2) 0.020(2) -0.0017(15) 0.0029(17) 0.0029(16)
Cl1 0.0273(5) 0.0345(5) 0.0383(5) -0.0171(4) -0.0016(4) 0.0060(4)
Fe1 0.0202(3) 0.0230(3) 0.0210(3) -0.00436(19) 0.0003(2) 0.00008(19)

loop_
_atom_type_symbol
_atom_type_description
_atom_type_scat_dispersion_real
_atom_type_scat_dispersion_imag
_atom_type_scat_source
C C 0.0033 0.0016 'International Tables Vol C Tables 4.2.6.8 and 6.1.1.4'
H H 0.0000 0.0000 'International Tables Vol C Tables 4.2.6.8 and 6.1.1.4'
O O 0.0106 0.0060 'International Tables Vol C Tables 4.2.6.8 and 6.1.1.4'
B B 0.0013 0.0007 'International Tables Vol C Tables 4.2.6.8 and 6.1.1.4'
Cl Cl 0.1484 0.1585 'International Tables Vol C Tables 4.2.6.8 and 6.1.1.4'
Fe Fe 0.3463 0.8444 'International Tables Vol C Tables 4.2.6.8 and 6.1.1.4'

loop_
_geom_angle_atom_site_label_1
_geom_angle_atom_site_label_2
_geom_angle_atom_site_label_3
_geom_angle
_geom_angle_site_symmetry_1
_geom_angle_site_symmetry_3
_geom_angle_publ_flag
O1 C1 Fe1 177.3(3) . . ?
O2 C2 Fe1 177.3(3) . . ?
C7 C3 C4 108.6(3) . . ?
C7 C3 C8 125.2(3) . . ?
C4 C3 C8 126.0(3) . . ?
C7 C3 Fe1 70.93(18) . . ?
C4 C3 Fe1 70.94(18) . . ?
C8 C3 Fe1 127.7(2) . . ?
C5 C4 C3 107.5(3) . . ?
C5 C4 C9 127.1(3) . . ?
C3 C4 C9 125.3(3) . . ?
C5 C4 Fe1 70.32(19) . . ?
C3 C4 Fe1 69.26(19) . . ?
C9 C4 Fe1 127.7(2) . . ?
C4 C5 C6 108.6(3) . . ?
C4 C5 C10 125.6(3) . . ?
C6 C5 C10 125.7(3) . . ?
C4 C5 Fe1 70.53(19) . . ?
C6 C5 Fe1 69.74(19) . . ?
C10 C5 Fe1 128.3(2) . . ?
C5 C6 C7 107.6(3) . . ?
C5 C6 C11 126.3(3) . . ?
C7 C6 C11 126.0(3) . . ?
C5 C6 Fe1 70.56(18) . . ?
C7 C6 Fe1 70.43(18) . . ?
C11 C6 Fe1 127.1(2) . . ?
C3 C7 C6 107.7(3) . . ?
C3 C7 C12 125.5(3) . . ?
C6 C7 C12 126.0(3) . . ?
C3 C7 Fe1 69.63(18) . . ?
C6 C7 Fe1 69.79(18) . . ?
C12 C7 Fe1 134.0(2) . . ?
C3 C8 H8A 109.5 . . ?
C3 C8 H8B 109.5 . . ?
H8A C8 H8B 109.5 . . ?
C3 C8 H8C 109.5 . . ?
H8A C8 H8C 109.5 . . ?
H8B C8 H8C 109.5 . . ?
C4 C9 H9A 109.5 . . ?
C4 C9 H9B 109.5 . . ?
H9A C9 H9B 109.5 . . ?
C4 C9 H9C 109.5 . . ?
H9A C9 H9C 109.5 . . ?
H9B C9 H9C 109.5 . . ?
C5 C10 H10A 109.5 . . ?
C5 C10 H10B 109.5 . . ?
H10A C10 H10B 109.5 . . ?
C5 C10 H10C 109.5 . . ?
H10A C10 H10C 109.5 . . ?
H10B C10 H10C 109.5 . . ?
C6 C11 H11A 109.5 . . ?
C6 C11 H11B 109.5 . . ?
H11A C11 H11B 109.5 . . ?
C6 C11 H11C 109.5 . . ?
H11A C11 H11C 109.5 . . ?
H11B C11 H11C 109.5 . . ?
C7 C12 H12A 109.5 . . ?
C7 C12 H12B 109.5 . . ?
H12A C12 H12B 109.5 . . ?
C7 C12 H12C 109.5 . . ?
H12A C12 H12C 109.5 . . ?
H12B C12 H12C 109.5 . . ?
C14 C13 C18 122.1(3) . . ?
C14 C13 O3 120.1(3) . . ?
C18 C13 O3 117.3(3) . . ?
C13 C14 C15 117.9(3) . . ?
C13 C14 C19 121.0(3) . . ?
C15 C14 C19 121.1(3) . . ?
C14 C15 C16 122.4(3) . . ?
C14 C15 H15 118.8 . . ?
C16 C15 H15 118.8 . . ?
C15 C16 C17 117.1(3) . . ?
C15 C16 C20 121.5(3) . . ?
C17 C16 C20 121.4(3) . . ?
C18 C17 C16 122.9(3) . . ?
C18 C17 H17 118.5 . . ?
C16 C17 H17 118.5 . . ?
C17 C18 C13 117.5(3) . . ?
C17 C18 C21 121.7(3) . . ?
C13 C18 C21 120.8(3) . . ?
C14 C19 H19A 109.5 . . ?
C14 C19 H19B 109.5 . . ?
H19A C19 H19B 109.5 . . ?
C14 C19 H19C 109.5 . . ?
H19A C19 H19C 109.5 . . ?
H19B C19 H19C 109.5 . . ?
C16 C20 H20A 109.5 . . ?
C16 C20 H20B 109.5 . . ?
H20A C20 H20B 109.5 . . ?
C16 C20 H20C 109.5 . . ?
H20A C20 H20C 109.5 . . ?
H20B C20 H20C 109.5 . . ?
C18 C21 H21A 109.5 . . ?
C18 C21 H21B 109.5 . . ?
H21A C21 H21B 109.5 . . ?
C18 C21 H21C 109.5 . . ?
H21A C21 H21C 109.5 . . ?
H21B C21 H21C 109.5 . . ?
B1 O3 C13 128.3(3) . . ?
O3 B1 Cl1 114.2(3) . . ?
O3 B1 Fe1 123.7(3) . . ?
Cl1 B1 Fe1 122.1(2) . . ?
C1 Fe1 C2 96.73(16) . . ?
C1 Fe1 B1 87.38(15) . . ?
C2 Fe1 B1 87.17(15) . . ?
C1 Fe1 C3 96.52(14) . . ?
C2 Fe1 C3 160.58(14) . . ?
B1 Fe1 C3 107.58(14) . . ?
C1 Fe1 C6 161.35(14) . . ?
C2 Fe1 C6 97.91(14) . . ?
B1 Fe1 C6 104.80(14) . . ?
C3 Fe1 C6 66.59(12) . . ?
C1 Fe1 C7 129.61(14) . . ?
C2 Fe1 C7 132.81(14) . . ?
B1 Fe1 C7 86.68(14) . . ?
C3 Fe1 C7 39.45(12) . . ?
C6 Fe1 C7 39.78(12) . . ?
C1 Fe1 C5 127.52(15) . . ?
C2 Fe1 C5 94.41(14) . . ?
B1 Fe1 C5 144.38(14) . . ?
C3 Fe1 C5 66.22(12) . . ?
C6 Fe1 C5 39.70(13) . . ?
C7 Fe1 C5 66.35(12) . . ?
C1 Fe1 C4 95.60(14) . . ?
C2 Fe1 C4 124.47(15) . . ?
B1 Fe1 C4 147.37(15) . . ?
C3 Fe1 C4 39.80(13) . . ?
C6 Fe1 C4 66.51(13) . . ?
C7 Fe1 C4 66.47(13) . . ?
C5 Fe1 C4 39.15(13) . . ?

loop_
_geom_bond_atom_site_label_1
_geom_bond_atom_site_label_2
_geom_bond_distance
_geom_bond_site_symmetry_2
_geom_bond_publ_flag
C1 O1 1.154(4) . ?
C1 Fe1 1.754(4) . ?
C2 O2 1.145(4) . ?
C2 Fe1 1.757(4) . ?
C3 C7 1.421(5) . ?
C3 C4 1.435(5) . ?
C3 C8 1.506(5) . ?
C3 Fe1 2.096(3) . ?
C4 C5 1.419(5) . ?
C4 C9 1.498(5) . ?
C4 Fe1 2.118(3) . ?
C5 C6 1.433(5) . ?
C5 C10 1.514(4) . ?
C5 Fe1 2.116(3) . ?
C6 C7 1.435(4) . ?
C6 C11 1.505(5) . ?
C6 Fe1 2.105(3) . ?
C7 C12 1.495(5) . ?
C7 Fe1 2.113(3) . ?
C8 H8A 0.9800 . ?
C8 H8B 0.9800 . ?
C8 H8C 0.9800 . ?
C9 H9A 0.9800 . ?
C9 H9B 0.9800 . ?
C9 H9C 0.9800 . ?
C10 H10A 0.9800 . ?
C10 H10B 0.9800 . ?
C10 H10C 0.9800 . ?
C11 H11A 0.9800 . ?
C11 H11B 0.9800 . ?
C11 H11C 0.9800 . ?
C12 H12A 0.9800 . ?
C12 H12B 0.9800 . ?
C12 H12C 0.9800 . ?
C13 C14 1.385(4) . ?
C13 C18 1.399(5) . ?
C13 O3 1.402(4) . ?
C14 C15 1.386(4) . ?
C14 C19 1.508(5) . ?
C15 C16 1.391(5) . ?
C15 H15 0.9500 . ?
C16 C17 1.395(5) . ?
C16 C20 1.494(5) . ?
C17 C18 1.377(5) . ?
C17 H17 0.9500 . ?
C18 C21 1.505(5) . ?
C19 H19A 0.9800 . ?
C19 H19B 0.9800 . ?
C19 H19C 0.9800 . ?
C20 H20A 0.9800 . ?
C20 H20B 0.9800 . ?
C20 H20C 0.9800 . ?
C21 H21A 0.9800 . ?
C21 H21B 0.9800 . ?
C21 H21C 0.9800 . ?
O3 B1 1.366(4) . ?
B1 Cl1 1.831(4) . ?
B1 Fe1 1.977(4) . ?

loop_
_geom_torsion_atom_site_label_1
_geom_torsion_atom_site_label_2
_geom_torsion_atom_site_label_3
_geom_torsion_atom_site_label_4
_geom_torsion
_geom_torsion_site_symmetry_1
_geom_torsion_site_symmetry_2
_geom_torsion_site_symmetry_3
_geom_torsion_site_symmetry_4
_geom_torsion_publ_flag
C7 C3 C4 C5 1.0(4) . . . . ?
C8 C3 C4 C5 176.5(3) . . . . ?
Fe1 C3 C4 C5 -60.2(2) . . . . ?
C7 C3 C4 C9 -176.5(3) . . . . ?
C8 C3 C4 C9 -1.0(5) . . . . ?
Fe1 C3 C4 C9 122.3(3) . . . . ?
C7 C3 C4 Fe1 61.2(2) . . . . ?
C8 C3 C4 Fe1 -123.3(3) . . . . ?
C3 C4 C5 C6 0.0(4) . . . . ?
C9 C4 C5 C6 177.4(3) . . . . ?
Fe1 C4 C5 C6 -59.6(2) . . . . ?
C3 C4 C5 C10 -176.8(3) . . . . ?
C9 C4 C5 C10 0.7(6) . . . . ?
Fe1 C4 C5 C10 123.7(3) . . . . ?
C3 C4 C5 Fe1 59.6(2) . . . . ?
C9 C4 C5 Fe1 -123.0(3) . . . . ?
C4 C5 C6 C7 -1.0(4) . . . . ?
C10 C5 C6 C7 175.8(3) . . . . ?
Fe1 C5 C6 C7 -61.0(2) . . . . ?
C4 C5 C6 C11 -177.6(3) . . . . ?
C10 C5 C6 C11 -0.9(6) . . . . ?
Fe1 C5 C6 C11 122.3(3) . . . . ?
C4 C5 C6 Fe1 60.1(2) . . . . ?
C10 C5 C6 Fe1 -123.2(3) . . . . ?
C4 C3 C7 C6 -1.6(4) . . . . ?
C8 C3 C7 C6 -177.1(3) . . . . ?
Fe1 C3 C7 C6 59.6(2) . . . . ?
C4 C3 C7 C12 168.5(3) . . . . ?
C8 C3 C7 C12 -7.0(5) . . . . ?
Fe1 C3 C7 C12 -130.2(3) . . . . ?
C4 C3 C7 Fe1 -61.2(2) . . . . ?
C8 C3 C7 Fe1 123.2(3) . . . . ?
C5 C6 C7 C3 1.6(4) . . . . ?
C11 C6 C7 C3 178.2(3) . . . . ?
Fe1 C6 C7 C3 -59.5(2) . . . . ?
C5 C6 C7 C12 -168.5(3) . . . . ?
C11 C6 C7 C12 8.2(5) . . . . ?
Fe1 C6 C7 C12 130.4(3) . . . . ?
C5 C6 C7 Fe1 61.1(2) . . . . ?
C11 C6 C7 Fe1 -122.2(3) . . . . ?
C18 C13 C14 C15 -1.4(5) . . . . ?
O3 C13 C14 C15 -173.4(3) . . . . ?
C18 C13 C14 C19 177.7(3) . . . . ?
O3 C13 C14 C19 5.7(5) . . . . ?
C13 C14 C15 C16 1.4(5) . . . . ?
C19 C14 C15 C16 -177.7(3) . . . . ?
C14 C15 C16 C17 -0.4(5) . . . . ?
C14 C15 C16 C20 179.9(3) . . . . ?
C15 C16 C17 C18 -0.5(5) . . . . ?
C20 C16 C17 C18 179.1(3) . . . . ?
C16 C17 C18 C13 0.5(5) . . . . ?
C16 C17 C18 C21 179.4(3) . . . . ?
C14 C13 C18 C17 0.5(5) . . . . ?
O3 C13 C18 C17 172.7(3) . . . . ?
C14 C13 C18 C21 -178.4(3) . . . . ?
O3 C13 C18 C21 -6.2(5) . . . . ?
C14 C13 O3 B1 -94.0(4) . . . . ?
C18 C13 O3 B1 93.7(4) . . . . ?
C13 O3 B1 Cl1 12.2(4) . . . . ?
C13 O3 B1 Fe1 -167.8(2) . . . . ?
O1 C1 Fe1 C2 -164(7) . . . . ?
O1 C1 Fe1 B1 109(7) . . . . ?
O1 C1 Fe1 C3 2(7) . . . . ?
O1 C1 Fe1 C6 -23(7) . . . . ?
O1 C1 Fe1 C7 25(7) . . . . ?
O1 C1 Fe1 C5 -63(7) . . . . ?
O1 C1 Fe1 C4 -38(7) . . . . ?
O2 C2 Fe1 C1 158(6) . . . . ?
O2 C2 Fe1 B1 -115(6) . . . . ?
O2 C2 Fe1 C3 25(7) . . . . ?
O2 C2 Fe1 C6 -11(6) . . . . ?
O2 C2 Fe1 C7 -33(7) . . . . ?
O2 C2 Fe1 C5 29(6) . . . . ?
O2 C2 Fe1 C4 56(7) . . . . ?
O3 B1 Fe1 C1 135.8(3) . . . . ?
Cl1 B1 Fe1 C1 -44.1(2) . . . . ?
O3 B1 Fe1 C2 38.9(3) . . . . ?
Cl1 B1 Fe1 C2 -141.0(2) . . . . ?
O3 B1 Fe1 C3 -128.2(3) . . . . ?
Cl1 B1 Fe1 C3 51.9(2) . . . . ?
O3 B1 Fe1 C6 -58.5(3) . . . . ?
Cl1 B1 Fe1 C6 121.5(2) . . . . ?
O3 B1 Fe1 C7 -94.2(3) . . . . ?
Cl1 B1 Fe1 C7 85.8(2) . . . . ?
O3 B1 Fe1 C5 -54.7(4) . . . . ?
Cl1 B1 Fe1 C5 125.4(2) . . . . ?
O3 B1 Fe1 C4 -127.9(3) . . . . ?
Cl1 B1 Fe1 C4 52.2(4) . . . . ?
C7 C3 Fe1 C1 150.6(2) . . . . ?
C4 C3 Fe1 C1 -90.9(2) . . . . ?
C8 C3 Fe1 C1 30.3(3) . . . . ?
C7 C3 Fe1 C2 -76.7(5) . . . . ?
C4 C3 Fe1 C2 41.8(5) . . . . ?
C8 C3 Fe1 C2 163.0(4) . . . . ?
C7 C3 Fe1 B1 61.3(2) . . . . ?
C4 C3 Fe1 B1 179.76(19) . . . . ?
C8 C3 Fe1 B1 -59.0(3) . . . . ?
C7 C3 Fe1 C6 -37.64(18) . . . . ?
C4 C3 Fe1 C6 80.8(2) . . . . ?
C8 C3 Fe1 C6 -157.9(4) . . . . ?
C4 C3 Fe1 C7 118.5(3) . . . . ?
C8 C3 Fe1 C7 -120.3(4) . . . . ?
C7 C3 Fe1 C5 -81.1(2) . . . . ?
C4 C3 Fe1 C5 37.35(18) . . . . ?
C8 C3 Fe1 C5 158.6(4) . . . . ?
C7 C3 Fe1 C4 -118.5(3) . . . . ?
C8 C3 Fe1 C4 121.2(4) . . . . ?
C5 C6 Fe1 C1 -54.0(5) . . . . ?
C7 C6 Fe1 C1 63.7(5) . . . . ?
C11 C6 Fe1 C1 -175.4(4) . . . . ?
C5 C6 Fe1 C2 87.4(2) . . . . ?
C7 C6 Fe1 C2 -154.9(2) . . . . ?
C11 C6 Fe1 C2 -33.9(3) . . . . ?
C5 C6 Fe1 B1 176.5(2) . . . . ?
C7 C6 Fe1 B1 -65.7(2) . . . . ?
C11 C6 Fe1 B1 55.2(3) . . . . ?
C5 C6 Fe1 C3 -80.4(2) . . . . ?
C7 C6 Fe1 C3 37.33(19) . . . . ?
C11 C6 Fe1 C3 158.3(3) . . . . ?
C5 C6 Fe1 C7 -117.7(3) . . . . ?
C11 C6 Fe1 C7 120.9(4) . . . . ?
C7 C6 Fe1 C5 117.7(3) . . . . ?
C11 C6 Fe1 C5 -121.3(4) . . . . ?
C5 C6 Fe1 C4 -36.85(19) . . . . ?
C7 C6 Fe1 C4 80.9(2) . . . . ?
C11 C6 Fe1 C4 -158.2(3) . . . . ?
C3 C7 Fe1 C1 -39.3(3) . . . . ?
C6 C7 Fe1 C1 -158.2(2) . . . . ?
C12 C7 Fe1 C1 80.8(4) . . . . ?
C3 C7 Fe1 C2 153.8(2) . . . . ?
C6 C7 Fe1 C2 35.0(3) . . . . ?
C12 C7 Fe1 C2 -86.0(4) . . . . ?
C3 C7 Fe1 B1 -123.1(2) . . . . ?
C6 C7 Fe1 B1 118.0(2) . . . . ?
C12 C7 Fe1 B1 -3.0(3) . . . . ?
C6 C7 Fe1 C3 -118.9(3) . . . . ?
C12 C7 Fe1 C3 120.1(4) . . . . ?
C3 C7 Fe1 C6 118.9(3) . . . . ?
C12 C7 Fe1 C6 -121.0(4) . . . . ?
C3 C7 Fe1 C5 80.7(2) . . . . ?
C6 C7 Fe1 C5 -38.11(19) . . . . ?
C12 C7 Fe1 C5 -159.1(4) . . . . ?
C3 C7 Fe1 C4 37.86(19) . . . . ?
C6 C7 Fe1 C4 -81.0(2) . . . . ?
C12 C7 Fe1 C4 158.0(4) . . . . ?
C4 C5 Fe1 C1 41.6(3) . . . . ?
C6 C5 Fe1 C1 161.0(2) . . . . ?
C10 C5 Fe1 C1 -79.0(4) . . . . ?
C4 C5 Fe1 C2 143.5(2) . . . . ?
C6 C5 Fe1 C2 -97.1(2) . . . . ?
C10 C5 Fe1 C2 23.0(3) . . . . ?
C4 C5 Fe1 B1 -125.2(3) . . . . ?
C6 C5 Fe1 B1 -5.8(3) . . . . ?
C10 C5 Fe1 B1 114.3(3) . . . . ?
C4 C5 Fe1 C3 -37.96(19) . . . . ?
C6 C5 Fe1 C3 81.4(2) . . . . ?
C10 C5 Fe1 C3 -158.5(4) . . . . ?
C4 C5 Fe1 C6 -119.4(3) . . . . ?
C10 C5 Fe1 C6 120.0(4) . . . . ?
C4 C5 Fe1 C7 -81.2(2) . . . . ?
C6 C5 Fe1 C7 38.19(19) . . . . ?
C10 C5 Fe1 C7 158.2(4) . . . . ?
C6 C5 Fe1 C4 119.4(3) . . . . ?
C10 C5 Fe1 C4 -120.5(4) . . . . ?
C5 C4 Fe1 C1 -148.1(2) . . . . ?
C3 C4 Fe1 C1 93.5(2) . . . . ?
C9 C4 Fe1 C1 -25.8(4) . . . . ?
C5 C4 Fe1 C2 -46.0(3) . . . . ?
C3 C4 Fe1 C2 -164.4(2) . . . . ?
C9 C4 Fe1 C2 76.3(4) . . . . ?
C5 C4 Fe1 B1 118.0(3) . . . . ?
C3 C4 Fe1 B1 -0.4(3) . . . . ?
C9 C4 Fe1 B1 -119.7(4) . . . . ?
C5 C4 Fe1 C3 118.4(3) . . . . ?
C9 C4 Fe1 C3 -119.3(4) . . . . ?
C5 C4 Fe1 C6 37.35(19) . . . . ?
C3 C4 Fe1 C6 -81.08(19) . . . . ?
C9 C4 Fe1 C6 159.6(4) . . . . ?
C5 C4 Fe1 C7 80.9(2) . . . . ?
C3 C4 Fe1 C7 -37.53(18) . . . . ?
C9 C4 Fe1 C7 -156.8(4) . . . . ?
C3 C4 Fe1 C5 -118.4(3) . . . . ?
C9 C4 Fe1 C5 122.3(4) . . . . ?
